data_1509784
loop_
_publ_author_name
'Jansen, M.'
'Vensky, S.'
'Adelsberger, K.'
'Curda, J.'

_publ_section_title
;
 High-pressure synthesis and electrochemical investigation of Ag2 Cu2 O3
;
_journal_name_full 'Journal of Solid State Chemistry'
_journal_page_first 82
_journal_page_last 86
_journal_paper_doi 10.1006/jssc.2001.9091
_journal_volume 158
_journal_year 2001
_chemical_formula_sum 'Ag2 Cu2 O3'
_space_group_IT_number 141
_symmetry_space_group_name_Hall '-I 4bd 2'
_symmetry_space_group_name_H-M 'I 41/a m d :2'
_cell_angle_alpha 90
_cell_angle_beta 90
_cell_angle_gamma 90
_cell_formula_units_Z 4
_cell_length_a 5.8978
_cell_length_b 5.8978
_cell_length_c 10.714
_cell_volume 372.676
_citation_journal_id_ASTM JSSCBI
_cod_data_source_file silver2-3_51.cif
_cod_data_source_block Ag2Cu2O3
_cod_original_cell_volume 372.6762
_cod_database_code 1509784

loop_
_symmetry_equiv_pos_as_xyz
x,y,z
-y+1/4,x+3/4,z+1/4
-x+1/2,-y,z+1/2
y+1/4,-x+1/4,z+3/4
x,-y,-z
y+1/4,x+3/4,-z+1/4
-x+1/2,y,-z+1/2
-y+1/4,-x+1/4,-z+3/4
-x,-y,-z
y-1/4,-x-3/4,-z-1/4
x-1/2,y,-z-1/2
-y-1/4,x-1/4,-z-3/4
-x,y,z
-y-1/4,-x-3/4,z-1/4
x-1/2,-y,z-1/2
y-1/4,x-1/4,z-3/4
x+1/2,y+1/2,z+1/2
-y+3/4,x+5/4,z+3/4
-x+1,-y+1/2,z+1
y+3/4,-x+3/4,z+5/4
x+1/2,-y+1/2,-z+1/2
y+3/4,x+5/4,-z+3/4
-x+1,y+1/2,-z+1
-y+3/4,-x+3/4,-z+5/4
-x+1/2,-y+1/2,-z+1/2
y+1/4,-x-1/4,-z+1/4
x,y+1/2,-z
-y+1/4,x+1/4,-z-1/4
-x+1/2,y+1/2,z+1/2
-y+1/4,-x-1/4,z+1/4
x,-y+1/2,z
y+1/4,x+1/4,z-1/4

loop_
_atom_site_label
_atom_site_type_symbol
_atom_site_fract_x
_atom_site_fract_y
_atom_site_fract_z
_atom_site_occupancy
_atom_site_U_iso_or_equiv
O2 O-2 0 0.25 0.1369 1 0.0
O1 O-2 0 0.25 0.375 1 0.0
Cu1 Cu+2 0 0 0.5 1 0.0
Ag1 Ag+1 0 0 0 1 0.0
